data_1519769
loop_
_publ_author_name
'Devillanova, Francesco'
'Aragoni, Carla'
'Arca, Massimiliano'
'Hursthouse, Michael B.'
'Huth, Susanne L.'

_publ_section_title
;
 C29H34Cd1N2O4P2S4
;
_journal_name_full 'Crystal Structure Report Archive'
_journal_page_first 248
_journal_year 2006
_chemical_formula_sum 'C29 H34 Cd N2 O4 P2 S4'
_chemical_formula_weight 777.16
_space_group_IT_number 14
_symmetry_cell_setting monoclinic
_symmetry_space_group_name_Hall '-P 2ybc'
_symmetry_space_group_name_H-M 'P 1 21/c 1'
_atom_sites_solution_hydrogens geom
_atom_sites_solution_primary direct
_atom_sites_solution_secondary difmap
_cell_angle_alpha 90.00
_cell_angle_beta 91.799(2)
_cell_angle_gamma 90.00
_cell_formula_units_Z 4
_cell_length_a 10.7073(4)
_cell_length_b 16.3214(4)
_cell_length_c 19.5513(6)
_cell_measurement_reflns_used 6749
_cell_measurement_temperature 120(2)
_cell_measurement_theta_max 27.48
_cell_measurement_theta_min 2.91
_cell_volume 3415.06(19)
_computing_cell_refinement 'DENZO (Otwinowski & Minor, 1997) & COLLECT (Hooft, R.W.W., 1998)'
_computing_data_collection 'COLLECT (Hooft, R.W.W., 1998)'
_computing_data_reduction 'DENZO (Otwinowski & Minor, 1997) & COLLECT (Hooft, R.W.W., 1998)'
_computing_structure_refinement 'SHELXL-97 (Sheldrick, 1997)'
_computing_structure_solution 'SHELXS-97 (Sheldrick, 1997)'
_diffrn_ambient_temperature 120(2)
_diffrn_detector_area_resol_mean 9.091
_diffrn_measured_fraction_theta_full 0.991
_diffrn_measured_fraction_theta_max 0.991
_diffrn_measurement_device_type 'Bruker-Nonius 95mm CCD camera on \k-goniostat'
_diffrn_measurement_method '\f & \w scans'
_diffrn_radiation_monochromator graphite
_diffrn_radiation_source 'Bruker-Nonius FR591 rotating anode'
_diffrn_radiation_type MoK\a
_diffrn_radiation_wavelength 0.71073
_diffrn_reflns_av_R_equivalents 0.0319
_diffrn_reflns_av_sigmaI/netI 0.0449
_diffrn_reflns_limit_h_max 12
_diffrn_reflns_limit_h_min -13
_diffrn_reflns_limit_k_max 18
_diffrn_reflns_limit_k_min -21
_diffrn_reflns_limit_l_max 21
_diffrn_reflns_limit_l_min -25
_diffrn_reflns_number 22124
_diffrn_reflns_theta_full 27.49
_diffrn_reflns_theta_max 27.49
_diffrn_reflns_theta_min 3.14
_exptl_absorpt_coefficient_mu 1.013
_exptl_absorpt_correction_T_max 0.9324
_exptl_absorpt_correction_T_min 0.8230
_exptl_absorpt_correction_type multi-scan
_exptl_absorpt_process_details 'SADABS V2.10 (Sheldrick, G.M., 2003)'
_exptl_crystal_colour colourless
_exptl_crystal_density_diffrn 1.512
_exptl_crystal_density_method 'not measured'
_exptl_crystal_description fragment
_exptl_crystal_F_000 1584
_exptl_crystal_size_max 0.20
_exptl_crystal_size_mid 0.20
_exptl_crystal_size_min 0.07
_refine_diff_density_max 0.645
_refine_diff_density_min -0.850
_refine_diff_density_rms 0.083
_refine_ls_extinction_coef 0.00096(19)
_refine_ls_extinction_expression Fc^*^=kFc[1+0.001xFc^2^\l^3^/sin(2\q)]^-1/4^
_refine_ls_extinction_method SHELXL
_refine_ls_goodness_of_fit_ref 1.022
_refine_ls_hydrogen_treatment constr
_refine_ls_matrix_type full
_refine_ls_number_parameters 384
_refine_ls_number_reflns 7757
_refine_ls_number_restraints 0
_refine_ls_restrained_S_all 1.022
_refine_ls_R_factor_all 0.0461
_refine_ls_R_factor_gt 0.0311
_refine_ls_shift/su_max 0.002
_refine_ls_shift/su_mean 0.000
_refine_ls_structure_factor_coef Fsqd
_refine_ls_weighting_details 'calc w=1/[\s^2^(Fo^2^)+(0.0294P)^2^+1.9689P] where P=(Fo^2^+2Fc^2^)/3'
_refine_ls_weighting_scheme calc
_refine_ls_wR_factor_gt 0.0663
_refine_ls_wR_factor_ref 0.0727
_reflns_number_gt 6284
_reflns_number_total 7757
_reflns_threshold_expression >2sigma(I)
_cod_data_source_file eCrystal-248.cif
_cod_data_source_block 2005slh0413
_cod_depositor_comments
;
Citation :
Devillanova, Francesco and Aragoni, Carla and Arca, Massimiliano and 
Hursthouse, Michael B. and Huth, Susanne L. (2006) 
University of Southampton, Crystal Structure Report Archive. 
(doi:10.5258/ecrystals/248)

More at:
http://ecrystals.chem.soton.ac.uk/248/

The following automatic conversions were performed:

'_symmetry_cell_setting' value 'Monoclinic' changed to 'monoclinic'
according to the built-in table from CIF Core dictionary named
'cif_core.dic' version 2.4.1 from 2010-06-29.

Automatic conversion script
Id: cif_fix_values 3392 2015-05-12 13:50:21Z andrius 
;
_cod_original_sg_symbol_H-M P2(1)/c
_cod_database_code 1519769

loop_
_symmetry_equiv_pos_as_xyz
'x, y, z'
'-x, y+1/2, -z+1/2'
'-x, -y, -z'
'x, -y-1/2, z-1/2'

loop_
_atom_site_label
_atom_site_type_symbol
_atom_site_fract_x
_atom_site_fract_y
_atom_site_fract_z
_atom_site_U_iso_or_equiv
_atom_site_adp_type
_atom_site_occupancy
_atom_site_symmetry_multiplicity
_atom_site_calc_flag
_atom_site_refinement_flags
_atom_site_disorder_assembly
_atom_site_disorder_group
C1 C 0.0059(3) 0.6208(2) -0.03344(16) 0.0445(8) Uani 1 1 d . . .
H1A H -0.0040 0.5658 -0.0141 0.067 Uiso 1 1 calc R . .
H1B H -0.0037 0.6180 -0.0834 0.067 Uiso 1 1 calc R . .
H1C H -0.0578 0.6573 -0.0154 0.067 Uiso 1 1 calc R . .
C2 C 0.3135(2) 0.71721(14) 0.05385(12) 0.0219(5) Uani 1 1 d . . .
C3 C 0.3965(2) 0.72399(16) 0.10940(14) 0.0306(6) Uani 1 1 d . . .
H3 H 0.3756 0.7004 0.1520 0.037 Uiso 1 1 calc R . .
C4 C 0.5100(2) 0.76479(16) 0.10391(15) 0.0344(6) Uani 1 1 d . . .
H4 H 0.5663 0.7690 0.1423 0.041 Uiso 1 1 calc R . .
C5 C 0.5396(2) 0.79920(15) 0.04160(15) 0.0318(6) Uani 1 1 d . . .
C6 C 0.4570(2) 0.79401(15) -0.01401(14) 0.0296(6) Uani 1 1 d . . .
H6 H 0.4774 0.8187 -0.0562 0.035 Uiso 1 1 calc R . .
C7 C 0.3450(2) 0.75297(14) -0.00831(13) 0.0244(5) Uani 1 1 d . . .
H7 H 0.2891 0.7490 -0.0468 0.029 Uiso 1 1 calc R . .
C8 C 0.7402(3) 0.8449(2) 0.0848(2) 0.0633(11) Uani 1 1 d . . .
H8A H 0.7035 0.8713 0.1244 0.095 Uiso 1 1 calc R . .
H8B H 0.8122 0.8768 0.0702 0.095 Uiso 1 1 calc R . .
H8C H 0.7674 0.7894 0.0973 0.095 Uiso 1 1 calc R . .
C9 C 0.0605(2) 0.63018(18) 0.44292(14) 0.0358(7) Uani 1 1 d . . .
H9A H 0.0400 0.6816 0.4192 0.054 Uiso 1 1 calc R . .
H9B H 0.0642 0.6397 0.4924 0.054 Uiso 1 1 calc R . .
H9C H -0.0040 0.5893 0.4318 0.054 Uiso 1 1 calc R . .
C10 C 0.3593(2) 0.55333(14) 0.34313(12) 0.0208(5) Uani 1 1 d . . .
C11 C 0.4293(2) 0.55764(16) 0.28445(12) 0.0289(6) Uani 1 1 d . . .
H11 H 0.3926 0.5800 0.2437 0.035 Uiso 1 1 calc R . .
C12 C 0.5506(2) 0.53012(17) 0.28444(13) 0.0311(6) Uani 1 1 d . . .
H12 H 0.5975 0.5343 0.2441 0.037 Uiso 1 1 calc R . .
C13 C 0.6046(2) 0.49617(14) 0.34361(12) 0.0219(5) Uani 1 1 d . . .
C14 C 0.5357(2) 0.48975(14) 0.40206(12) 0.0240(5) Uani 1 1 d . . .
H14 H 0.5717 0.4660 0.4424 0.029 Uiso 1 1 calc R . .
C15 C 0.4134(2) 0.51834(15) 0.40136(12) 0.0241(5) Uani 1 1 d . . .
H15 H 0.3661 0.5138 0.4415 0.029 Uiso 1 1 calc R . .
C16 C 0.7863(2) 0.43947(18) 0.39899(15) 0.0368(7) Uani 1 1 d . . .
H16A H 0.7838 0.4800 0.4359 0.055 Uiso 1 1 calc R . .
H16B H 0.8735 0.4265 0.3895 0.055 Uiso 1 1 calc R . .
H16C H 0.7431 0.3895 0.4129 0.055 Uiso 1 1 calc R . .
C17 C -0.1880(2) 0.66809(14) 0.30997(13) 0.0250(5) Uani 1 1 d . . .
H17 H -0.1883 0.6100 0.3122 0.030 Uiso 1 1 calc R . .
C18 C -0.2568(2) 0.71131(14) 0.35662(13) 0.0245(5) Uani 1 1 d . . .
H18 H -0.3025 0.6829 0.3901 0.029 Uiso 1 1 calc R . .
C19 C -0.2587(2) 0.79605(13) 0.35443(12) 0.0185(5) Uani 1 1 d . . .
C20 C -0.1912(2) 0.83344(14) 0.30372(12) 0.0236(5) Uani 1 1 d . . .
H20 H -0.1914 0.8914 0.2994 0.028 Uiso 1 1 calc R . .
C21 C -0.1236(2) 0.78610(14) 0.25940(12) 0.0235(5) Uani 1 1 d . . .
H21 H -0.0766 0.8129 0.2256 0.028 Uiso 1 1 calc R . .
C22 C -0.3316(2) 0.84628(14) 0.40403(12) 0.0201(5) Uani 1 1 d . . .
H22A H -0.2798 0.8931 0.4202 0.024 Uiso 1 1 calc R . .
H22B H -0.3507 0.8122 0.4442 0.024 Uiso 1 1 calc R . .
C23 C -0.4540(2) 0.87875(14) 0.37146(12) 0.0218(5) Uani 1 1 d . . .
H23A H -0.4357 0.9112 0.3302 0.026 Uiso 1 1 calc R . .
H23B H -0.5079 0.8321 0.3572 0.026 Uiso 1 1 calc R . .
C24 C -0.5230(2) 0.93239(14) 0.42212(12) 0.0208(5) Uani 1 1 d . . .
H24A H -0.5458 0.8983 0.4617 0.025 Uiso 1 1 calc R . .
H24B H -0.4655 0.9757 0.4393 0.025 Uiso 1 1 calc R . .
C25 C -0.6396(2) 0.97235(13) 0.39269(11) 0.0180(5) Uani 1 1 d . . .
C26 C -0.7299(2) 0.92969(14) 0.35448(12) 0.0230(5) Uani 1 1 d . . .
H26 H -0.7203 0.8726 0.3466 0.028 Uiso 1 1 calc R . .
C27 C -0.8337(2) 0.97043(14) 0.32804(13) 0.0231(5) Uani 1 1 d . . .
H27 H -0.8932 0.9402 0.3013 0.028 Uiso 1 1 calc R . .
C29 C -0.7683(2) 1.09083(15) 0.37544(13) 0.0282(6) Uani 1 1 d . . .
H29 H -0.7814 1.1475 0.3838 0.034 Uiso 1 1 calc R . .
C30 C -0.6613(2) 1.05503(15) 0.40243(13) 0.0258(5) Uani 1 1 d . . .
H30 H -0.6021 1.0872 0.4278 0.031 Uiso 1 1 calc R . .
N1 N -0.12150(17) 0.70412(11) 0.26201(10) 0.0202(4) Uani 1 1 d . . .
N2 N -0.85483(17) 1.05031(11) 0.33813(10) 0.0208(4) Uani 1 1 d . . .
O1 O 0.12829(15) 0.65182(11) -0.01491(8) 0.0290(4) Uani 1 1 d . . .
O2 O 0.64889(16) 0.84061(12) 0.02978(12) 0.0440(5) Uani 1 1 d . . .
O3 O 0.18069(15) 0.60063(11) 0.42114(8) 0.0282(4) Uani 1 1 d . . .
O4 O 0.72594(15) 0.47199(11) 0.33878(9) 0.0294(4) Uani 1 1 d . . .
P1 P 0.16674(6) 0.66545(4) 0.06394(3) 0.02026(13) Uani 1 1 d . . .
P2 P 0.20249(6) 0.59246(4) 0.34073(3) 0.02090(14) Uani 1 1 d . . .
S1 S 0.04157(5) 0.73843(4) 0.10764(3) 0.02254(13) Uani 1 1 d . . .
S2 S 0.19032(6) 0.56037(4) 0.11433(3) 0.02585(14) Uani 1 1 d . . .
S3 S 0.07942(5) 0.51170(3) 0.30053(3) 0.02143(13) Uani 1 1 d . . .
S4 S 0.19753(6) 0.70022(4) 0.29331(3) 0.02795(15) Uani 1 1 d . . .
Cd1 Cd 0.029336(15) 0.624602(10) 0.205228(8) 0.01801(7) Uani 1 1 d . . .

loop_
_atom_site_aniso_label
_atom_site_aniso_U_11
_atom_site_aniso_U_22
_atom_site_aniso_U_33
_atom_site_aniso_U_23
_atom_site_aniso_U_13
_atom_site_aniso_U_12
C1 0.0348(16) 0.061(2) 0.0365(17) -0.0092(14) -0.0098(13) -0.0136(15)
C2 0.0188(11) 0.0201(12) 0.0269(13) -0.0008(9) 0.0031(10) 0.0037(10)
C3 0.0269(13) 0.0317(14) 0.0332(15) 0.0037(11) -0.0014(11) -0.0006(11)
C4 0.0229(13) 0.0325(14) 0.0471(18) -0.0009(12) -0.0083(12) 0.0015(12)
C5 0.0192(12) 0.0189(12) 0.0579(19) -0.0058(12) 0.0094(12) 0.0032(10)
C6 0.0276(13) 0.0216(12) 0.0403(16) -0.0012(11) 0.0138(12) 0.0018(11)
C7 0.0247(12) 0.0207(12) 0.0281(14) -0.0007(10) 0.0062(10) 0.0056(10)
C8 0.0219(15) 0.0369(18) 0.130(4) 0.009(2) -0.0170(18) -0.0009(14)
C9 0.0259(14) 0.0517(18) 0.0300(15) -0.0168(12) 0.0052(11) 0.0083(13)
C10 0.0201(11) 0.0212(11) 0.0209(12) -0.0022(9) -0.0009(9) 0.0011(10)
C11 0.0271(13) 0.0411(15) 0.0184(13) 0.0044(11) -0.0015(10) 0.0044(12)
C12 0.0275(13) 0.0441(16) 0.0221(13) 0.0043(11) 0.0067(10) 0.0045(12)
C13 0.0195(12) 0.0200(11) 0.0262(13) 0.0002(9) 0.0014(10) -0.0001(10)
C14 0.0251(12) 0.0246(12) 0.0220(13) 0.0048(10) -0.0030(10) 0.0014(10)
C15 0.0240(12) 0.0286(13) 0.0199(12) 0.0011(10) 0.0039(10) -0.0008(10)
C16 0.0243(13) 0.0379(16) 0.0481(18) 0.0175(13) -0.0026(12) 0.0061(12)
C17 0.0235(12) 0.0158(11) 0.0360(15) 0.0009(10) 0.0060(10) 0.0013(10)
C18 0.0202(12) 0.0193(12) 0.0345(14) 0.0050(10) 0.0095(10) 0.0018(10)
C19 0.0139(10) 0.0192(11) 0.0223(12) 0.0023(9) 0.0002(9) 0.0027(9)
C20 0.0294(13) 0.0151(11) 0.0265(13) 0.0013(9) 0.0046(10) 0.0022(10)
C21 0.0280(13) 0.0192(12) 0.0236(13) 0.0028(9) 0.0056(10) 0.0001(10)
C22 0.0193(11) 0.0187(11) 0.0223(12) 0.0011(9) 0.0025(9) 0.0016(10)
C23 0.0205(12) 0.0232(12) 0.0219(12) -0.0014(9) 0.0013(9) 0.0052(10)
C24 0.0210(12) 0.0198(11) 0.0217(12) -0.0010(9) 0.0006(9) 0.0033(10)
C25 0.0199(11) 0.0186(11) 0.0156(11) 0.0004(9) 0.0043(9) 0.0019(9)
C26 0.0219(12) 0.0175(11) 0.0295(13) 0.0002(10) 0.0007(10) 0.0007(10)
C27 0.0210(12) 0.0192(11) 0.0291(13) 0.0002(10) 0.0001(10) -0.0027(10)
C29 0.0311(14) 0.0187(12) 0.0344(15) -0.0043(10) -0.0072(11) 0.0070(11)
C30 0.0268(13) 0.0221(12) 0.0280(14) -0.0069(10) -0.0064(10) 0.0020(11)
N1 0.0170(9) 0.0188(10) 0.0251(11) -0.0007(8) 0.0027(8) 0.0012(8)
N2 0.0191(10) 0.0197(10) 0.0234(11) -0.0001(8) 0.0002(8) 0.0008(8)
O1 0.0256(9) 0.0392(10) 0.0222(9) -0.0038(8) -0.0005(7) -0.0032(8)
O2 0.0212(10) 0.0321(11) 0.0793(16) -0.0098(10) 0.0112(10) -0.0047(8)
O3 0.0227(9) 0.0404(10) 0.0214(9) -0.0093(8) -0.0004(7) 0.0049(8)
O4 0.0202(8) 0.0326(10) 0.0354(10) 0.0078(8) 0.0042(7) 0.0052(8)
P1 0.0191(3) 0.0213(3) 0.0205(3) 0.0000(2) 0.0018(2) 0.0008(3)
P2 0.0201(3) 0.0231(3) 0.0193(3) -0.0048(2) -0.0021(2) 0.0026(3)
S1 0.0205(3) 0.0213(3) 0.0262(3) 0.0042(2) 0.0060(2) 0.0035(2)
S2 0.0283(3) 0.0188(3) 0.0307(4) 0.0014(2) 0.0063(3) 0.0037(3)
S3 0.0225(3) 0.0199(3) 0.0217(3) -0.0014(2) -0.0019(2) -0.0001(2)
S4 0.0275(3) 0.0194(3) 0.0364(4) -0.0024(3) -0.0084(3) 0.0001(3)
Cd1 0.01620(10) 0.01797(10) 0.01987(10) -0.00020(6) 0.00060(6) 0.00036(7)

loop_
_atom_type_symbol
_atom_type_description
_atom_type_scat_dispersion_real
_atom_type_scat_dispersion_imag
_atom_type_scat_source
C C 0.0033 0.0016 'International Tables Vol C Tables 4.2.6.8 and 6.1.1.4'
H H 0.0000 0.0000 'International Tables Vol C Tables 4.2.6.8 and 6.1.1.4'
N N 0.0061 0.0033 'International Tables Vol C Tables 4.2.6.8 and 6.1.1.4'
O O 0.0106 0.0060 'International Tables Vol C Tables 4.2.6.8 and 6.1.1.4'
P P 0.1023 0.0942 'International Tables Vol C Tables 4.2.6.8 and 6.1.1.4'
S S 0.1246 0.1234 'International Tables Vol C Tables 4.2.6.8 and 6.1.1.4'
Cd Cd -0.8075 1.2024 'International Tables Vol C Tables 4.2.6.8 and 6.1.1.4'

loop_
_geom_angle_atom_site_label_1
_geom_angle_atom_site_label_2
_geom_angle_atom_site_label_3
_geom_angle
_geom_angle_site_symmetry_1
_geom_angle_site_symmetry_3
O1 C1 H1A 109.5 . .
O1 C1 H1B 109.5 . .
H1A C1 H1B 109.5 . .
O1 C1 H1C 109.5 . .
H1A C1 H1C 109.5 . .
H1B C1 H1C 109.5 . .
C3 C2 C7 118.8(2) . .
C3 C2 P1 119.47(19) . .
C7 C2 P1 121.75(18) . .
C2 C3 C4 121.1(3) . .
C2 C3 H3 119.4 . .
C4 C3 H3 119.4 . .
C5 C4 C3 119.0(3) . .
C5 C4 H4 120.5 . .
C3 C4 H4 120.5 . .
O2 C5 C6 115.1(3) . .
O2 C5 C4 124.4(3) . .
C6 C5 C4 120.5(2) . .
C7 C6 C5 120.1(2) . .
C7 C6 H6 119.9 . .
C5 C6 H6 119.9 . .
C6 C7 C2 120.4(2) . .
C6 C7 H7 119.8 . .
C2 C7 H7 119.8 . .
O2 C8 H8A 109.5 . .
O2 C8 H8B 109.5 . .
H8A C8 H8B 109.5 . .
O2 C8 H8C 109.5 . .
H8A C8 H8C 109.5 . .
H8B C8 H8C 109.5 . .
O3 C9 H9A 109.5 . .
O3 C9 H9B 109.5 . .
H9A C9 H9B 109.5 . .
O3 C9 H9C 109.5 . .
H9A C9 H9C 109.5 . .
H9B C9 H9C 109.5 . .
C15 C10 C11 118.4(2) . .
C15 C10 P2 122.35(18) . .
C11 C10 P2 119.20(18) . .
C12 C11 C10 121.1(2) . .
C12 C11 H11 119.4 . .
C10 C11 H11 119.4 . .
C11 C12 C13 119.8(2) . .
C11 C12 H12 120.1 . .
C13 C12 H12 120.1 . .
O4 C13 C14 124.7(2) . .
O4 C13 C12 115.4(2) . .
C14 C13 C12 119.9(2) . .
C13 C14 C15 119.5(2) . .
C13 C14 H14 120.2 . .
C15 C14 H14 120.2 . .
C10 C15 C14 121.1(2) . .
C10 C15 H15 119.5 . .
C14 C15 H15 119.5 . .
O4 C16 H16A 109.5 . .
O4 C16 H16B 109.5 . .
H16A C16 H16B 109.5 . .
O4 C16 H16C 109.5 . .
H16A C16 H16C 109.5 . .
H16B C16 H16C 109.5 . .
N1 C17 C18 123.1(2) . .
N1 C17 H17 118.4 . .
C18 C17 H17 118.4 . .
C17 C18 C19 119.8(2) . .
C17 C18 H18 120.1 . .
C19 C18 H18 120.1 . .
C18 C19 C20 117.0(2) . .
C18 C19 C22 122.1(2) . .
C20 C19 C22 120.9(2) . .
C21 C20 C19 119.8(2) . .
C21 C20 H20 120.1 . .
C19 C20 H20 120.1 . .
N1 C21 C20 122.9(2) . .
N1 C21 H21 118.6 . .
C20 C21 H21 118.6 . .
C19 C22 C23 111.98(18) . .
C19 C22 H22A 109.2 . .
C23 C22 H22A 109.2 . .
C19 C22 H22B 109.2 . .
C23 C22 H22B 109.2 . .
H22A C22 H22B 107.9 . .
C24 C23 C22 110.66(19) . .
C24 C23 H23A 109.5 . .
C22 C23 H23A 109.5 . .
C24 C23 H23B 109.5 . .
C22 C23 H23B 109.5 . .
H23A C23 H23B 108.1 . .
C25 C24 C23 114.32(19) . .
C25 C24 H24A 108.7 . .
C23 C24 H24A 108.7 . .
C25 C24 H24B 108.7 . .
C23 C24 H24B 108.7 . .
H24A C24 H24B 107.6 . .
C30 C25 C26 116.5(2) . .
C30 C25 C24 120.7(2) . .
C26 C25 C24 122.8(2) . .
C27 C26 C25 119.8(2) . .
C27 C26 H26 120.1 . .
C25 C26 H26 120.1 . .
N2 C27 C26 123.5(2) . .
N2 C27 H27 118.3 . .
C26 C27 H27 118.3 . .
N2 C29 C30 123.6(2) . .
N2 C29 H29 118.2 . .
C30 C29 H29 118.2 . .
C29 C30 C25 120.1(2) . .
C29 C30 H30 119.9 . .
C25 C30 H30 119.9 . .
C17 N1 C21 117.3(2) . .
C17 N1 Cd1 118.33(14) . .
C21 N1 Cd1 122.63(15) . .
C29 N2 C27 116.4(2) . .
C29 N2 Cd1 117.95(15) . 2_455
C27 N2 Cd1 125.63(15) . 2_455
C1 O1 P1 119.74(17) . .
C5 O2 C8 117.5(3) . .
C9 O3 P2 118.27(16) . .
C13 O4 C16 117.27(19) . .
O1 P1 C2 99.14(10) . .
O1 P1 S2 112.47(7) . .
C2 P1 S2 111.16(8) . .
O1 P1 S1 109.78(7) . .
C2 P1 S1 111.44(8) . .
S2 P1 S1 112.16(4) . .
O3 P2 C10 99.71(10) . .
O3 P2 S4 112.42(7) . .
C10 P2 S4 109.76(8) . .
O3 P2 S3 108.96(7) . .
C10 P2 S3 112.25(8) . .
S4 P2 S3 113.01(4) . .
P1 S1 Cd1 86.54(3) . .
P1 S2 Cd1 85.31(3) . .
P2 S3 Cd1 86.26(3) . .
P2 S4 Cd1 84.39(3) . .
N2 Cd1 N1 84.63(6) 2_445 .
N2 Cd1 S3 92.04(5) 2_445 .
N1 Cd1 S3 100.14(5) . .
N2 Cd1 S1 99.02(5) 2_445 .
N1 Cd1 S1 90.18(5) . .
S3 Cd1 S1 165.557(19) . .
N2 Cd1 S2 94.47(5) 2_445 .
N1 Cd1 S2 165.70(5) . .
S3 Cd1 S2 94.157(19) . .
S1 Cd1 S2 75.837(18) . .
N2 Cd1 S4 162.12(5) 2_445 .
N1 Cd1 S4 84.46(5) . .
S3 Cd1 S4 76.024(19) . .
S1 Cd1 S4 95.13(2) . .
S2 Cd1 S4 99.57(2) . .

loop_
_geom_bond_atom_site_label_1
_geom_bond_atom_site_label_2
_geom_bond_distance
_geom_bond_site_symmetry_2
C1 O1 1.440(3) .
C1 H1A 0.9800 .
C1 H1B 0.9800 .
C1 H1C 0.9800 .
C2 C3 1.386(3) .
C2 C7 1.399(3) .
C2 P1 1.800(2) .
C3 C4 1.393(4) .
C3 H3 0.9500 .
C4 C5 1.387(4) .
C4 H4 0.9500 .
C5 O2 1.378(3) .
C5 C6 1.382(4) .
C6 C7 1.381(3) .
C6 H6 0.9500 .
C7 H7 0.9500 .
C8 O2 1.432(4) .
C8 H8A 0.9800 .
C8 H8B 0.9800 .
C8 H8C 0.9800 .
C9 O3 1.451(3) .
C9 H9A 0.9800 .
C9 H9B 0.9800 .
C9 H9C 0.9800 .
C10 C15 1.384(3) .
C10 C11 1.392(3) .
C10 P2 1.796(2) .
C11 C12 1.374(3) .
C11 H11 0.9500 .
C12 C13 1.392(3) .
C12 H12 0.9500 .
C13 O4 1.364(3) .
C13 C14 1.383(3) .
C14 C15 1.390(3) .
C14 H14 0.9500 .
C15 H15 0.9500 .
C16 O4 1.427(3) .
C16 H16A 0.9800 .
C16 H16B 0.9800 .
C16 H16C 0.9800 .
C17 N1 1.332(3) .
C17 C18 1.383(3) .
C17 H17 0.9500 .
C18 C19 1.384(3) .
C18 H18 0.9500 .
C19 C20 1.387(3) .
C19 C22 1.507(3) .
C20 C21 1.382(3) .
C20 H20 0.9500 .
C21 N1 1.339(3) .
C21 H21 0.9500 .
C22 C23 1.534(3) .
C22 H22A 0.9900 .
C22 H22B 0.9900 .
C23 C24 1.529(3) .
C23 H23A 0.9900 .
C23 H23B 0.9900 .
C24 C25 1.507(3) .
C24 H24A 0.9900 .
C24 H24B 0.9900 .
C25 C30 1.383(3) .
C25 C26 1.390(3) .
C26 C27 1.381(3) .
C26 H26 0.9500 .
C27 N2 1.339(3) .
C27 H27 0.9500 .
C29 N2 1.336(3) .
C29 C30 1.377(3) .
C29 H29 0.9500 .
C30 H30 0.9500 .
N1 Cd1 2.3744(18) .
N2 Cd1 2.3623(19) 2_455
O1 P1 1.5987(17) .
O3 P2 1.6023(18) .
P1 S2 1.9902(8) .
P1 S1 2.0042(8) .
P2 S4 1.9880(9) .
P2 S3 2.0067(8) .
S1 Cd1 2.6692(6) .
S2 Cd1 2.7241(6) .
S3 Cd1 2.6632(6) .
S4 Cd1 2.7454(6) .
Cd1 N2 2.3623(19) 2_445
